data_7041779
loop_
_publ_author_name
'Phanopoulos, Andreas'
'Leung, Alice H. M.'
'Yow, Shuhui'
'Palomas, David'
'White, Andrew J. P.'
'Hellgardt, Klaus'
'Horton, Andrew'
'Crimmin, Mark R.'

_publ_section_title
;
 Binuclear \b-diketiminate complexes of copper(i).
;
_journal_issue 7
_journal_name_full 'Dalton transactions (Cambridge, England : 2003)'
_journal_page_first 2081
_journal_page_last 2090
_journal_paper_doi 10.1039/c6dt04246e
_journal_volume 46
_journal_year 2017
_chemical_formula_moiety 'C53 H71 Cu2 N5'
_chemical_formula_sum 'C53 H71 Cu2 N5'
_chemical_formula_weight 905.22
_space_group_crystal_system triclinic
_space_group_IT_number 2
_space_group_name_Hall '-P 1'
_space_group_name_H-M_alt 'P -1'
_symmetry_space_group_name_Hall '-P 1'
_symmetry_space_group_name_H-M 'P -1'
_atom_sites_solution_hydrogens mixed
_audit_creation_method SHELXL-2014/7
_audit_update_record
;
2016-10-25 deposited with the CCDC.
2017-01-20 downloaded from the CCDC.
;
_cell_angle_alpha 99.766(4)
_cell_angle_beta 110.966(6)
_cell_angle_gamma 92.373(4)
_cell_formula_units_Z 2
_cell_length_a 13.4277(8)
_cell_length_b 13.8080(7)
_cell_length_c 14.3150(8)
_cell_measurement_reflns_used 3590
_cell_measurement_temperature 173(2)
_cell_measurement_theta_max 26.9970
_cell_measurement_theta_min 2.9440
_cell_volume 2427.4(3)
_computing_cell_refinement 'CrysAlisPro, Agilent Technologies'
_computing_data_collection 'CrysAlisPro, Agilent Technologies'
_computing_data_reduction 'CrysAlisPro, Agilent Technologies'
_computing_molecular_graphics 'Bruker SHELXTL'
_computing_publication_material 'CIFTAB-2014 (Sheldrick, 2014)'
_computing_structure_refinement 'SHELXL-2014/7 (Sheldrick, 2014)'
_computing_structure_solution 'SHELXS-2014 (Sheldrick, 2014)'
_diffrn_ambient_temperature 173(2)
_diffrn_detector_area_resol_mean 16.0382
_diffrn_measured_fraction_theta_full 0.997
_diffrn_measured_fraction_theta_max 0.852
_diffrn_measurement_device_type 'Agilent Xcalibur 3 E'
_diffrn_measurement_method 'omega scans'
_diffrn_radiation_type MoK\a
_diffrn_radiation_wavelength 0.71073
_diffrn_reflns_av_R_equivalents 0.034
_diffrn_reflns_av_unetI/netI 0.0989
_diffrn_reflns_Laue_measured_fraction_full 0.997
_diffrn_reflns_Laue_measured_fraction_max 0.852
_diffrn_reflns_limit_h_max 15
_diffrn_reflns_limit_h_min -17
_diffrn_reflns_limit_k_max 16
_diffrn_reflns_limit_k_min -18
_diffrn_reflns_limit_l_max 18
_diffrn_reflns_limit_l_min -18
_diffrn_reflns_number 14438
_diffrn_reflns_point_group_measured_fraction_full 0.997
_diffrn_reflns_point_group_measured_fraction_max 0.852
_diffrn_reflns_theta_full 25.242
_diffrn_reflns_theta_max 28.155
_diffrn_reflns_theta_min 3.012
_diffrn_source 'Enhance (Mo) X-ray Source'
_exptl_absorpt_coefficient_mu 0.916
_exptl_absorpt_correction_T_max 0.948
_exptl_absorpt_correction_T_min 0.817
_exptl_absorpt_correction_type analytical
_exptl_absorpt_process_details
; 
CrysAlisPro, Agilent Technologies, 
Version 1.171.37.35 (release 13-08-2014 CrysAlis171 .NET) 
(compiled Aug 13 2014,18:06:01) 
Analytical numeric absorption correction using a multifaceted crystal 
model based on expressions derived by R.C. Clark & J.S. Reid. 
(Clark, R. C. & Reid, J. S. (1995). Acta Cryst. A51, 887-897) 
Empirical absorption correction using spherical harmonics, 
implemented in SCALE3 ABSPACK scaling algorithm. 
;
_exptl_crystal_colour 'Pale yellow'
_exptl_crystal_density_diffrn 1.238
_exptl_crystal_description tablets
_exptl_crystal_F_000 964
_exptl_crystal_size_max 0.33
_exptl_crystal_size_mid 0.24
_exptl_crystal_size_min 0.06
_refine_diff_density_max 0.639
_refine_diff_density_min -0.507
_refine_diff_density_rms 0.060
_refine_ls_extinction_method none
_refine_ls_goodness_of_fit_ref 0.818
_refine_ls_hydrogen_treatment mixed
_refine_ls_matrix_type full
_refine_ls_number_parameters 570
_refine_ls_number_reflns 14438
_refine_ls_number_restraints 4
_refine_ls_restrained_S_all 0.818
_refine_ls_R_factor_all 0.0741
_refine_ls_R_factor_gt 0.0382
_refine_ls_shift/su_max 0.001
_refine_ls_shift/su_mean 0.000
_refine_ls_structure_factor_coef Fsqd
_refine_ls_weighting_details 'w=1/[\s^2^(Fo^2^)+(0.0328P)^2^] where P=(Fo^2^+2Fc^2^)/3'
_refine_ls_weighting_scheme calc
_refine_ls_wR_factor_gt 0.0682
_refine_ls_wR_factor_ref 0.0724
_reflns_Friedel_coverage 0.000
_reflns_number_gt 8427
_reflns_number_total 14438
_reflns_threshold_expression 'I > 2\s(I)'
_cod_data_source_file c6dt04246e2.cif
_cod_data_source_block 2-Cu2_L8_2
_cod_depositor_comments 'Adding full bibliography for 7041779--7041788.cif.'
_cod_original_cell_volume 2427.4(2)
_cod_database_code 7041779
_shelx_shelxl_version_number 2014/7
_shelx_space_group_comment
; 
The symmetry employed for this shelxl refinement is uniquely defined 
by the following loop, which should always be used as a source of 
symmetry information in preference to the above space-group names. 
They are only intended as comments. 
;

loop_
_space_group_symop_operation_xyz
'x, y, z'
'-x, -y, -z'

loop_
_atom_site_label
_atom_site_type_symbol
_atom_site_fract_x
_atom_site_fract_y
_atom_site_fract_z
_atom_site_U_iso_or_equiv
_atom_site_adp_type
_atom_site_occupancy
_atom_site_site_symmetry_order
_atom_site_calc_flag
_atom_site_refinement_flags_posn
_atom_site_refinement_flags_adp
Cu1 Cu 0.45596(3) 0.38702(2) 0.21109(2) 0.02583(11) Uani 1 1 d . .
Cu2 Cu 0.14643(3) 0.73304(2) 0.22855(2) 0.02733(11) Uani 1 1 d . .
N1 N 0.42891(18) 0.25813(14) 0.12451(17) 0.0227(6) Uani 1 1 d . .
C1 C 0.3670(2) 0.24197(19) 0.0266(2) 0.0253(7) Uani 1 1 d . .
C2 C 0.3201(2) 0.31540(19) -0.0254(2) 0.0253(7) Uani 1 1 d . .
H2A H 0.2761 0.2929 -0.0953 0.030 Uiso 1 1 calc R U
C3 C 0.3285(2) 0.4167(2) 0.0104(2) 0.0248(7) Uani 1 1 d . .
N3 N 0.38315(17) 0.45994(15) 0.10744(16) 0.0229(6) Uani 1 1 d . .
C4 C 0.3426(2) 0.13734(18) -0.0352(2) 0.0348(8) Uani 1 1 d . .
H4A H 0.4100 0.1100 -0.0308 0.052 Uiso 1 1 calc R U
H4B H 0.2996 0.1380 -0.1067 0.052 Uiso 1 1 calc R U
H4C H 0.3024 0.0964 -0.0081 0.052 Uiso 1 1 calc R U
C5 C 0.2712(2) 0.4776(2) -0.0663(2) 0.0360(8) Uani 1 1 d . .
H5A H 0.2292 0.4337 -0.1315 0.054 Uiso 1 1 calc R U
H5B H 0.3240 0.5222 -0.0759 0.054 Uiso 1 1 calc R U
H5C H 0.2232 0.5166 -0.0415 0.054 Uiso 1 1 calc R U
C6 C 0.3960(2) 0.56562(19) 0.1361(2) 0.0239(7) Uani 1 1 d . .
N7 N 0.34388(17) 0.60359(15) 0.19586(16) 0.0221(5) Uani 1 1 d . .
C8 C 0.3589(2) 0.70241(19) 0.2266(2) 0.0242(7) Uani 1 1 d . .
C9 C 0.4205(2) 0.7639(2) 0.1982(2) 0.0331(8) Uani 1 1 d . .
H9A H 0.4254 0.8336 0.2187 0.040 Uiso 1 1 calc R U
C10 C 0.4755(2) 0.7227(2) 0.1391(2) 0.0356(7) Uani 1 1 d . .
H10A H 0.5208 0.7634 0.1201 0.043 Uiso 1 1 calc R U
C11 C 0.4638(2) 0.6212(2) 0.1082(2) 0.0318(8) Uani 1 1 d . .
H11A H 0.5017 0.5905 0.0685 0.038 Uiso 1 1 calc R U
N12 N 0.30109(18) 0.74170(15) 0.28868(17) 0.0269(6) Uani 1 1 d . .
C12 C 0.3567(2) 0.7893(2) 0.3837(2) 0.0348(8) Uani 1 1 d . .
C13 C 0.3081(3) 0.8351(2) 0.4485(2) 0.0449(10) Uani 1 1 d . .
H13A H 0.3565 0.8658 0.5148 0.054 Uiso 1 1 calc R U
C14 C 0.2005(3) 0.8429(2) 0.4316(2) 0.0410(9) Uani 1 1 d . .
N14 N 0.12096(19) 0.80755(16) 0.34325(17) 0.0279(6) Uani 1 1 d . .
C15 C 0.4766(2) 0.7908(2) 0.4303(2) 0.0491(10) Uani 1 1 d . .
H15A H 0.4964 0.7241 0.4150 0.074 Uiso 1 1 calc R U
H15B H 0.5010 0.8132 0.5044 0.074 Uiso 1 1 calc R U
H15C H 0.5106 0.8360 0.4019 0.074 Uiso 1 1 calc R U
C16 C 0.1765(3) 0.8914(3) 0.5234(2) 0.0655(12) Uani 1 1 d . .
H16A H 0.1739 0.8422 0.5648 0.098 Uiso 1 1 calc R U
H16B H 0.1071 0.9179 0.5003 0.098 Uiso 1 1 calc R U
H16C H 0.2329 0.9452 0.5646 0.098 Uiso 1 1 calc R U
C17 C 0.4717(2) 0.17568(18) 0.16949(19) 0.0247(7) Uani 1 1 d . .
C18 C 0.5737(2) 0.15154(19) 0.1729(2) 0.0267(7) Uani 1 1 d . .
C19 C 0.6150(3) 0.0752(2) 0.2219(2) 0.0355(8) Uani 1 1 d . .
H19A H 0.6836 0.0574 0.2250 0.043 Uiso 1 1 calc R U
C20 C 0.5595(3) 0.0252(2) 0.2659(2) 0.0377(8) Uani 1 1 d . .
H20A H 0.5901 -0.0263 0.2993 0.045 Uiso 1 1 calc R U
C21 C 0.4596(3) 0.0488(2) 0.2620(2) 0.0355(8) Uani 1 1 d . .
H21A H 0.4222 0.0142 0.2937 0.043 Uiso 1 1 calc R U
C22 C 0.4130(2) 0.1231(2) 0.2118(2) 0.0283(7) Uani 1 1 d . .
C23 C 0.6369(2) 0.2023(2) 0.1227(2) 0.0337(8) Uani 1 1 d . .
H23A H 0.5954 0.2554 0.0928 0.040 Uiso 1 1 calc R U
C24 C 0.7478(3) 0.2506(2) 0.1976(2) 0.0463(9) Uani 1 1 d . .
H24A H 0.7401 0.2963 0.2543 0.070 Uiso 1 1 calc R U
H24B H 0.7825 0.2872 0.1623 0.070 Uiso 1 1 calc R U
H24C H 0.7920 0.1994 0.2240 0.070 Uiso 1 1 calc R U
C25 C 0.6518(3) 0.1300(2) 0.0356(2) 0.0447(9) Uani 1 1 d . .
H25A H 0.6974 0.0803 0.0638 0.067 Uiso 1 1 calc R U
H25B H 0.6859 0.1665 -0.0002 0.067 Uiso 1 1 calc R U
H25C H 0.5817 0.0972 -0.0124 0.067 Uiso 1 1 calc R U
C26 C 0.2992(2) 0.1426(2) 0.2008(2) 0.0390(8) Uani 1 1 d . .
H26A H 0.2771 0.1914 0.1550 0.047 Uiso 1 1 calc R U
C27 C 0.2206(3) 0.0486(3) 0.1503(3) 0.0648(11) Uani 1 1 d . .
H27A H 0.2270 0.0200 0.0854 0.097 Uiso 1 1 calc R U
H27B H 0.1472 0.0650 0.1376 0.097 Uiso 1 1 calc R U
H27C H 0.2373 0.0007 0.1955 0.097 Uiso 1 1 calc R U
C28 C 0.2903(3) 0.1871(3) 0.3013(3) 0.0702(12) Uani 1 1 d . .
H28A H 0.3138 0.1419 0.3489 0.105 Uiso 1 1 calc R U
H28B H 0.2155 0.1979 0.2899 0.105 Uiso 1 1 calc R U
H28C H 0.3358 0.2504 0.3301 0.105 Uiso 1 1 calc R U
C29 C 0.0127(2) 0.8130(2) 0.33765(19) 0.0275(7) Uani 1 1 d . .
C30 C -0.0381(3) 0.7375(2) 0.3637(2) 0.0336(8) Uani 1 1 d . .
C31 C -0.1446(3) 0.7406(2) 0.3538(2) 0.0399(9) Uani 1 1 d . .
H31A H -0.1803 0.6884 0.3695 0.048 Uiso 1 1 calc R U
C32 C -0.1990(3) 0.8189(2) 0.3216(2) 0.0390(9) Uani 1 1 d . .
H32A H -0.2716 0.8209 0.3154 0.047 Uiso 1 1 calc R U
C33 C -0.1473(3) 0.8935(2) 0.2985(2) 0.0331(8) Uani 1 1 d . .
H33A H -0.1849 0.9477 0.2776 0.040 Uiso 1 1 calc R U
C34 C -0.0417(2) 0.8928(2) 0.3045(2) 0.0297(8) Uani 1 1 d . .
C35 C 0.0215(3) 0.6525(2) 0.4053(2) 0.0389(8) Uani 1 1 d . .
H35A H 0.0991 0.6690 0.4181 0.047 Uiso 1 1 calc R U
C36 C 0.0138(3) 0.6415(2) 0.5062(2) 0.0629(12) Uani 1 1 d . .
H36A H 0.0392 0.7046 0.5548 0.094 Uiso 1 1 calc R U
H36B H 0.0581 0.5906 0.5333 0.094 Uiso 1 1 calc R U
H36C H -0.0611 0.6220 0.4956 0.094 Uiso 1 1 calc R U
C37 C -0.0173(3) 0.5552(2) 0.3278(2) 0.0492(10) Uani 1 1 d . .
H37A H -0.0938 0.5378 0.3122 0.074 Uiso 1 1 calc R U
H37B H 0.0233 0.5029 0.3563 0.074 Uiso 1 1 calc R U
H37C H -0.0064 0.5625 0.2651 0.074 Uiso 1 1 calc R U
C38 C 0.0131(3) 0.9773(2) 0.2800(2) 0.0404(9) Uani 1 1 d . .
H38A H 0.0797 0.9546 0.2716 0.049 Uiso 1 1 calc R U
C39 C -0.0542(3) 1.0074(2) 0.1816(3) 0.0664(12) Uani 1 1 d . .
H39A H -0.0722 0.9506 0.1250 0.100 Uiso 1 1 calc R U
H39B H -0.0136 1.0610 0.1689 0.100 Uiso 1 1 calc R U
H39C H -0.1204 1.0301 0.1873 0.100 Uiso 1 1 calc R U
C40 C 0.0471(4) 1.0681(3) 0.3647(3) 0.120(2) Uani 1 1 d . .
H40A H -0.0163 1.0913 0.3764 0.180 Uiso 1 1 calc R U
H40B H 0.0825 1.1204 0.3452 0.180 Uiso 1 1 calc R U
H40C H 0.0970 1.0515 0.4275 0.180 Uiso 1 1 calc R U
C41 C 0.5374(3) 0.3874(2) 0.3605(2) 0.0308(8) Uani 1 1 d D .
H41 H 0.4954(15) 0.3416(12) 0.3834(16) 0.030(8) Uiso 1 1 d D .
C42 C 0.5096(3) 0.4804(2) 0.3466(2) 0.0294(8) Uani 1 1 d D .
H42 H 0.4433(10) 0.5065(16) 0.3525(17) 0.031(7) Uiso 1 1 d D .
C43 C 0.6114(2) 0.5455(2) 0.3716(2) 0.0356(8) Uani 1 1 d . .
H43A H 0.6039 0.6066 0.3419 0.043 Uiso 1 1 calc R U
C44 C 0.6677(3) 0.5615(2) 0.4891(2) 0.0451(9) Uani 1 1 d . .
H44A H 0.6181 0.5833 0.5236 0.054 Uiso 1 1 calc R U
H44B H 0.7316 0.6109 0.5143 0.054 Uiso 1 1 calc R U
C45 C 0.6999(3) 0.4573(2) 0.5062(2) 0.0462(9) Uani 1 1 d . .
H45A H 0.7786 0.4588 0.5394 0.055 Uiso 1 1 calc R U
H45B H 0.6649 0.4310 0.5484 0.055 Uiso 1 1 calc R U
C46 C 0.6582(2) 0.3952(2) 0.3962(2) 0.0360(8) Uani 1 1 d . .
H46A H 0.6896 0.3314 0.3873 0.043 Uiso 1 1 calc R U
C47 C 0.6811(3) 0.4714(2) 0.3390(2) 0.0408(9) Uani 1 1 d . .
H47A H 0.6544 0.4470 0.2643 0.049 Uiso 1 1 calc R U
H47B H 0.7579 0.4975 0.3650 0.049 Uiso 1 1 calc R U
C51 C 0.0092(2) 0.6797(2) 0.1075(2) 0.0301(7) Uani 1 1 d D .
H51 H -0.0374(15) 0.6385(13) 0.1302(16) 0.034(8) Uiso 1 1 d D .
C52 C 0.0977(2) 0.6450(2) 0.0908(2) 0.0270(7) Uani 1 1 d D .
H52 H 0.1256(18) 0.5817(9) 0.1079(16) 0.027(7) Uiso 1 1 d D .
C53 C 0.1102(2) 0.6912(2) 0.0070(2) 0.0340(8) Uani 1 1 d . .
H53A H 0.1831 0.6937 0.0030 0.041 Uiso 1 1 calc R U
C54 C 0.0153(2) 0.6379(2) -0.0915(2) 0.0435(9) Uani 1 1 d . .
H54A H 0.0216 0.6565 -0.1532 0.052 Uiso 1 1 calc R U
H54B H 0.0125 0.5652 -0.0987 0.052 Uiso 1 1 calc R U
C55 C -0.0834(3) 0.6757(2) -0.0740(2) 0.0489(9) Uani 1 1 d . .
H55A H -0.1323 0.6205 -0.0729 0.059 Uiso 1 1 calc R U
H55B H -0.1232 0.7119 -0.1274 0.059 Uiso 1 1 calc R U
C56 C -0.0340(3) 0.7459(2) 0.0324(2) 0.0425(9) Uani 1 1 d . .
H56A H -0.0816 0.7941 0.0491 0.051 Uiso 1 1 calc R U
C57 C 0.0677(3) 0.7910(2) 0.0261(2) 0.0452(9) Uani 1 1 d . .
H57A H 0.1146 0.8349 0.0906 0.054 Uiso 1 1 calc R U
H57B H 0.0535 0.8259 -0.0316 0.054 Uiso 1 1 calc R U

loop_
_atom_site_aniso_label
_atom_site_aniso_U_11
_atom_site_aniso_U_22
_atom_site_aniso_U_33
_atom_site_aniso_U_23
_atom_site_aniso_U_13
_atom_site_aniso_U_12
Cu1 0.0263(2) 0.01896(19) 0.0300(2) 0.00150(16) 0.00908(18) 0.00521(17)
Cu2 0.0225(2) 0.0267(2) 0.0308(2) -0.00013(16) 0.00981(19) 0.00564(17)
N1 0.0182(14) 0.0157(12) 0.0307(14) 0.0010(11) 0.0061(12) 0.0032(10)
C1 0.0198(18) 0.0227(16) 0.0315(18) -0.0026(14) 0.0111(15) -0.0012(13)
C2 0.0198(18) 0.0287(17) 0.0215(15) 0.0003(13) 0.0030(14) 0.0015(14)
C3 0.0160(18) 0.0289(17) 0.0330(18) 0.0079(14) 0.0121(15) 0.0059(14)
N3 0.0206(14) 0.0193(12) 0.0294(14) 0.0028(11) 0.0101(12) 0.0076(11)
C4 0.032(2) 0.0255(16) 0.0376(18) -0.0023(14) 0.0064(16) -0.0004(15)
C5 0.037(2) 0.0349(17) 0.0348(18) 0.0103(15) 0.0089(16) 0.0105(15)
C6 0.0196(18) 0.0220(16) 0.0264(16) 0.0026(13) 0.0049(14) 0.0051(13)
N7 0.0157(14) 0.0195(13) 0.0303(12) 0.0010(10) 0.0089(11) 0.0058(10)
C8 0.0164(17) 0.0236(16) 0.0307(17) 0.0044(14) 0.0064(14) 0.0071(13)
C9 0.034(2) 0.0185(15) 0.0464(19) 0.0049(14) 0.0144(17) 0.0040(14)
C10 0.034(2) 0.0274(17) 0.0533(19) 0.0139(15) 0.0236(17) 0.0017(15)
C11 0.035(2) 0.0271(17) 0.0426(19) 0.0090(15) 0.0234(17) 0.0087(15)
N12 0.0187(14) 0.0243(13) 0.0331(14) -0.0025(11) 0.0075(12) 0.0060(11)
C12 0.024(2) 0.0306(17) 0.0406(19) -0.0039(15) 0.0054(17) 0.0091(15)
C13 0.026(2) 0.051(2) 0.039(2) -0.0174(17) 0.0016(17) 0.0077(17)
C14 0.029(2) 0.046(2) 0.0355(19) -0.0116(16) 0.0060(17) 0.0112(17)
N14 0.0228(16) 0.0300(13) 0.0298(14) 0.0005(11) 0.0104(13) 0.0100(12)
C15 0.025(2) 0.061(2) 0.047(2) -0.0076(17) 0.0040(17) 0.0084(17)
C16 0.042(2) 0.094(3) 0.042(2) -0.028(2) 0.0106(19) 0.017(2)
C17 0.0242(19) 0.0156(15) 0.0254(16) -0.0045(13) 0.0025(15) 0.0008(13)
C18 0.0237(19) 0.0193(15) 0.0352(18) 0.0035(14) 0.0092(15) 0.0029(14)
C19 0.034(2) 0.0241(16) 0.0448(19) 0.0045(15) 0.0099(17) 0.0117(16)
C20 0.043(2) 0.0226(17) 0.044(2) 0.0117(15) 0.0084(18) 0.0052(16)
C21 0.045(2) 0.0252(17) 0.0360(19) 0.0014(15) 0.0178(18) -0.0025(16)
C22 0.0234(19) 0.0222(16) 0.0346(18) -0.0014(14) 0.0088(15) 0.0003(14)
C23 0.030(2) 0.0253(16) 0.050(2) 0.0099(15) 0.0183(18) 0.0124(15)
C24 0.047(2) 0.0364(19) 0.061(2) -0.0019(17) 0.031(2) 0.0017(17)
C25 0.045(2) 0.044(2) 0.045(2) 0.0076(16) 0.0175(18) 0.0054(17)
C26 0.035(2) 0.0376(19) 0.046(2) 0.0083(16) 0.0176(17) -0.0003(16)
C27 0.041(3) 0.070(3) 0.075(3) -0.002(2) 0.021(2) -0.017(2)
C28 0.043(3) 0.090(3) 0.070(3) -0.022(2) 0.029(2) -0.005(2)
C29 0.0244(19) 0.0318(17) 0.0238(16) -0.0023(14) 0.0089(15) 0.0084(15)
C30 0.030(2) 0.0350(18) 0.0327(18) -0.0007(15) 0.0105(16) 0.0069(16)
C31 0.039(2) 0.0398(19) 0.045(2) 0.0134(16) 0.0180(18) 0.0041(17)
C32 0.020(2) 0.050(2) 0.046(2) 0.0051(18) 0.0133(17) 0.0065(17)
C33 0.027(2) 0.0393(19) 0.0339(18) 0.0084(15) 0.0110(16) 0.0159(16)
C34 0.030(2) 0.0339(18) 0.0261(16) 0.0024(14) 0.0129(16) 0.0083(16)
C35 0.034(2) 0.0346(18) 0.049(2) 0.0150(16) 0.0121(17) 0.0093(16)
C36 0.082(3) 0.054(2) 0.041(2) 0.0116(18) 0.007(2) 0.025(2)
C37 0.061(3) 0.042(2) 0.050(2) 0.0163(17) 0.021(2) 0.0167(19)
C38 0.033(2) 0.050(2) 0.048(2) 0.0169(18) 0.0227(18) 0.0161(17)
C39 0.067(3) 0.053(2) 0.082(3) 0.035(2) 0.021(2) 0.011(2)
C40 0.177(6) 0.094(3) 0.074(3) -0.021(3) 0.058(4) -0.088(3)
C41 0.034(2) 0.0264(17) 0.0311(17) 0.0016(14) 0.0130(16) 0.0054(15)
C42 0.030(2) 0.0279(17) 0.0264(17) -0.0034(14) 0.0098(16) 0.0041(15)
C43 0.038(2) 0.0258(17) 0.0383(19) 0.0014(14) 0.0101(17) 0.0038(15)
C44 0.036(2) 0.045(2) 0.042(2) -0.0131(16) 0.0098(17) 0.0006(17)
C45 0.032(2) 0.065(2) 0.0345(19) 0.0020(18) 0.0059(16) 0.0150(18)
C46 0.033(2) 0.0400(19) 0.0326(18) 0.0053(15) 0.0085(16) 0.0181(16)
C47 0.030(2) 0.047(2) 0.044(2) -0.0018(17) 0.0165(17) 0.0040(16)
C51 0.026(2) 0.0350(18) 0.0284(17) 0.0033(15) 0.0113(16) -0.0025(16)
C52 0.0209(19) 0.0250(17) 0.0281(17) 0.0003(14) 0.0030(15) 0.0026(14)
C53 0.026(2) 0.0406(18) 0.0358(18) 0.0046(15) 0.0129(16) 0.0022(15)
C54 0.042(2) 0.055(2) 0.0303(18) 0.0080(16) 0.0106(17) 0.0034(18)
C55 0.035(2) 0.067(2) 0.037(2) 0.0093(19) 0.0040(17) 0.0113(19)
C56 0.037(2) 0.046(2) 0.042(2) 0.0069(17) 0.0116(18) 0.0223(18)
C57 0.055(3) 0.0344(19) 0.046(2) 0.0180(16) 0.0136(19) 0.0041(18)

loop_
_atom_type_symbol
_atom_type_description
_atom_type_scat_dispersion_real
_atom_type_scat_dispersion_imag
_atom_type_scat_source
C C 0.0033 0.0016 'International Tables Vol C Tables 4.2.6.8 and 6.1.1.4'
H H 0.0000 0.0000 'International Tables Vol C Tables 4.2.6.8 and 6.1.1.4'
Cu Cu 0.3201 1.2651 'International Tables Vol C Tables 4.2.6.8 and 6.1.1.4'
N N 0.0061 0.0033 'International Tables Vol C Tables 4.2.6.8 and 6.1.1.4'

loop_
_geom_angle_atom_site_label_1
_geom_angle_atom_site_label_2
_geom_angle_atom_site_label_3
_geom_angle
N1 Cu1 N3 98.00(9)
N1 Cu1 C42 153.61(11)
N3 Cu1 C42 108.21(10)
N1 Cu1 C41 113.72(10)
N3 Cu1 C41 148.22(10)
C42 Cu1 C41 40.01(11)
N14 Cu2 N12 98.61(9)
N14 Cu2 C52 152.69(11)
N12 Cu2 C52 108.26(10)
N14 Cu2 C51 112.96(11)
N12 Cu2 C51 148.38(10)
C52 Cu2 C51 40.15(11)
C1 N1 C17 119.1(2)
C1 N1 Cu1 122.01(17)
C17 N1 Cu1 118.80(16)
N1 C1 C2 124.5(2)
N1 C1 C4 119.2(2)
C2 C1 C4 116.3(2)
C3 C2 C1 129.2(3)
N3 C3 C2 123.1(3)
N3 C3 C5 120.2(2)
C2 C3 C5 116.6(2)
C3 N3 C6 119.5(2)
C3 N3 Cu1 122.85(17)
C6 N3 Cu1 117.48(17)
N7 C6 C11 123.9(2)
N7 C6 N3 115.8(2)
C11 C6 N3 120.1(2)
C6 N7 C8 116.3(2)
N7 C8 C9 123.7(2)
N7 C8 N12 115.4(2)
C9 C8 N12 120.8(2)
C8 C9 C10 118.7(2)
C9 C10 C11 118.9(3)
C6 C11 C10 118.3(2)
C12 N12 C8 118.4(2)
C12 N12 Cu2 122.37(18)
C8 N12 Cu2 119.05(17)
N12 C12 C13 122.8(3)
N12 C12 C15 121.2(2)
C13 C12 C15 115.8(3)
C14 C13 C12 130.5(3)
N14 C14 C13 124.0(3)
N14 C14 C16 120.2(3)
C13 C14 C16 115.8(3)
C14 N14 C29 118.7(2)
C14 N14 Cu2 121.67(19)
C29 N14 Cu2 119.05(17)
C22 C17 C18 121.2(2)
C22 C17 N1 119.6(2)
C18 C17 N1 119.2(3)
C19 C18 C17 117.6(3)
C19 C18 C23 119.5(3)
C17 C18 C23 122.9(2)
C20 C19 C18 121.6(3)
C19 C20 C21 120.5(3)
C20 C21 C22 120.4(3)
C21 C22 C17 118.6(3)
C21 C22 C26 119.7(3)
C17 C22 C26 121.7(3)
C18 C23 C24 113.1(3)
C18 C23 C25 111.5(2)
C24 C23 C25 108.2(2)
C28 C26 C22 112.9(3)
C28 C26 C27 109.9(3)
C22 C26 C27 111.4(2)
C30 C29 C34 120.7(3)
C30 C29 N14 119.3(2)
C34 C29 N14 120.0(3)
C31 C30 C29 119.2(3)
C31 C30 C35 119.2(3)
C29 C30 C35 121.5(3)
C32 C31 C30 120.6(3)
C33 C32 C31 119.5(3)
C32 C33 C34 122.3(3)
C33 C34 C29 117.7(3)
C33 C34 C38 120.7(3)
C29 C34 C38 121.5(3)
C36 C35 C37 110.8(3)
C36 C35 C30 111.9(2)
C37 C35 C30 111.6(2)
C34 C38 C39 113.3(3)
C34 C38 C40 112.8(3)
C39 C38 C40 108.4(3)
C42 C41 C46 106.2(3)
C42 C41 Cu1 69.28(17)
C46 C41 Cu1 116.9(2)
C41 C42 C43 107.2(3)
C41 C42 Cu1 70.70(16)
C43 C42 Cu1 116.1(2)
C42 C43 C47 101.4(2)
C42 C43 C44 105.0(3)
C47 C43 C44 99.8(2)
C43 C44 C45 102.9(2)
C46 C45 C44 102.8(2)
C41 C46 C47 101.6(2)
C41 C46 C45 105.5(2)
C47 C46 C45 100.3(2)
C46 C47 C43 94.1(2)
C52 C51 C56 105.9(3)
C52 C51 Cu2 68.77(17)
C56 C51 Cu2 116.9(2)
C51 C52 C53 106.9(2)
C51 C52 Cu2 71.08(16)
C53 C52 Cu2 115.8(2)
C52 C53 C57 101.3(2)
C52 C53 C54 104.5(2)
C57 C53 C54 100.0(2)
C55 C54 C53 103.0(2)
C54 C55 C56 102.9(2)
C51 C56 C57 102.0(3)
C51 C56 C55 105.5(2)
C57 C56 C55 100.6(2)
C56 C57 C53 94.1(2)

loop_
_geom_bond_atom_site_label_1
_geom_bond_atom_site_label_2
_geom_bond_distance
Cu1 N1 1.9265(19)
Cu1 N3 1.929(2)
Cu1 C42 2.005(3)
Cu1 C41 2.023(3)
Cu2 N14 1.931(2)
Cu2 N12 1.932(2)
Cu2 C52 1.997(3)
Cu2 C51 2.027(3)
N1 C1 1.323(3)
N1 C17 1.442(3)
C1 C2 1.398(4)
C1 C4 1.516(3)
C2 C3 1.391(3)
C3 N3 1.333(3)
C3 C5 1.506(4)
N3 C6 1.433(3)
C6 N7 1.342(3)
C6 C11 1.373(4)
N7 C8 1.344(3)
C8 C9 1.368(4)
C8 N12 1.432(3)
C9 C10 1.379(4)
C10 C11 1.381(4)
N12 C12 1.330(3)
C12 C13 1.397(4)
C12 C15 1.504(4)
C13 C14 1.389(4)
C14 N14 1.326(3)
C14 C16 1.518(4)
N14 C29 1.433(3)
C17 C22 1.399(4)
C17 C18 1.409(4)
C18 C19 1.390(4)
C18 C23 1.512(4)
C19 C20 1.367(4)
C20 C21 1.378(4)
C21 C22 1.393(4)
C22 C26 1.519(4)
C23 C24 1.532(4)
C23 C25 1.538(4)
C26 C28 1.513(4)
C26 C27 1.531(4)
C29 C30 1.396(4)
C29 C34 1.403(4)
C30 C31 1.388(4)
C30 C35 1.532(4)
C31 C32 1.381(4)
C32 C33 1.369(4)
C33 C34 1.389(4)
C34 C38 1.510(4)
C35 C36 1.517(4)
C35 C37 1.527(4)
C38 C39 1.514(4)
C38 C40 1.514(4)
C41 C42 1.378(4)
C41 C46 1.509(4)
C42 C43 1.499(4)
C43 C47 1.539(4)
C43 C44 1.549(4)
C44 C45 1.552(4)
C45 C46 1.549(4)
C46 C47 1.522(4)
C51 C52 1.382(4)
C51 C56 1.503(4)
C52 C53 1.506(4)
C53 C57 1.532(4)
C53 C54 1.562(4)
C54 C55 1.531(4)
C55 C56 1.556(4)
C56 C57 1.516(4)
